data_4130428
loop_
_publ_author_name
'Sahu, Sumit'
'Zhang, Bo'
'Pollock, Christopher J.'
'D\"urr, Maximilian'
'Davies, Casey G.'
'Confer, Alex M.'
'Ivanovi\'c-Burmazovi\'c, Ivana'
'Siegler, Maxime A.'
'Jameson, Guy N. L.'
'Krebs, Carsten'
'Goldberg, David P.'

_publ_section_title
;
 Aromatic C-F Hydroxylation by Nonheme Iron(IV)-Oxo Complexes: Structural,
 Spectroscopic, and Mechanistic Investigations.
;
_journal_issue 39
_journal_name_full 'Journal of the American Chemical Society'
_journal_page_first 12791
_journal_page_last 12802
_journal_paper_doi 10.1021/jacs.6b03346
_journal_volume 138
_journal_year 2016
_chemical_formula_moiety 'C35 H25 F4 Fe N5 O, 2(B F4), C2 H3 N'
_chemical_formula_sum 'C37 H28 B2 F12 Fe N6 O'
_chemical_formula_weight 878.12
_space_group_crystal_system monoclinic
_space_group_IT_number 14
_space_group_name_Hall '-P 2ybc'
_space_group_name_H-M_alt 'P 1 21/c 1'
_atom_sites_solution_hydrogens mixed
_atom_sites_solution_primary direct
_atom_sites_solution_secondary difmap
_audit_creation_method SHELXL-2014/7
_cell_angle_alpha 90
_cell_angle_beta 105.5388(18)
_cell_angle_gamma 90
_cell_formula_units_Z 4
_cell_length_a 11.7881(2)
_cell_length_b 16.3973(2)
_cell_length_c 19.7780(3)
_cell_measurement_reflns_used 12379
_cell_measurement_temperature 110(2)
_cell_measurement_theta_max 72.03
_cell_measurement_theta_min 3.53
_cell_volume 3683.22(10)
_computing_cell_refinement
;
CrysAlisPro, Agilent Technologies,
Version 1.171.36.32 (release 02-08-2013 CrysAlis171 .NET)
(compiled Aug  2 2013,16:46:58)
;
_computing_data_collection
;
CrysAlisPro, Agilent Technologies,
Version 1.171.36.32 (release 02-08-2013 CrysAlis171 .NET)
(compiled Aug  2 2013,16:46:58)
;
_computing_data_reduction
;
CrysAlisPro, Agilent Technologies,
Version 1.171.36.32 (release 02-08-2013 CrysAlis171 .NET)
(compiled Aug  2 2013,16:46:58)
;
_computing_molecular_graphics 'SHELXTL v6.10 (Sheldrick, 2008)'
_computing_publication_material 'SHELXTL v6.10 (Sheldrick, 2008)'
_computing_structure_refinement 'SHELXL-2014/7 (Sheldrick, 2014)'
_computing_structure_solution 'SHELXS-2014/7 (Sheldrick, 2014)'
_diffrn_ambient_temperature 110(2)
_diffrn_measured_fraction_theta_full 1.000
_diffrn_measured_fraction_theta_max 1.000
_diffrn_measurement_device_type 'SuperNova, Dual, Cu at zero, Atlas'
_diffrn_measurement_method '\w scans'
_diffrn_radiation_monochromator mirror
_diffrn_radiation_source 'SuperNova (Cu) X-ray Source'
_diffrn_radiation_type CuK\a
_diffrn_radiation_wavelength 1.54178
_diffrn_reflns_av_R_equivalents 0.0584
_diffrn_reflns_av_unetI/netI 0.0343
_diffrn_reflns_Laue_measured_fraction_full 1.000
_diffrn_reflns_Laue_measured_fraction_max 1.000
_diffrn_reflns_limit_h_max 14
_diffrn_reflns_limit_h_min -14
_diffrn_reflns_limit_k_max 20
_diffrn_reflns_limit_k_min -20
_diffrn_reflns_limit_l_max 24
_diffrn_reflns_limit_l_min -23
_diffrn_reflns_number 47739
_diffrn_reflns_point_group_measured_fraction_full 1.000
_diffrn_reflns_point_group_measured_fraction_max 1.000
_diffrn_reflns_theta_full 67.679
_diffrn_reflns_theta_max 71.882
_diffrn_reflns_theta_min 3.556
_exptl_absorpt_coefficient_mu 4.208
_exptl_absorpt_correction_T_max 0.863
_exptl_absorpt_correction_T_min 0.736
_exptl_absorpt_correction_type analytical
_exptl_absorpt_process_details
;
CrysAlisPro, Agilent Technologies,
Version 1.171.36.32 (release 02-08-2013 CrysAlis171 .NET)
(compiled Aug  2 2013,16:46:58)
Analytical numeric absorption correction using a multifaceted crystal
			model based on expressions derived by R.C. Clark & J.S. Reid.
(Clark, R. C. & Reid, J. S. (1995). Acta Cryst. A51, 887-897)
;
_exptl_crystal_colour yellow
_exptl_crystal_density_diffrn 1.584
_exptl_crystal_description 'small block'
_exptl_crystal_F_000 1776
_exptl_crystal_size_max 0.092
_exptl_crystal_size_mid 0.050
_exptl_crystal_size_min 0.045
_refine_diff_density_max 0.618
_refine_diff_density_min -0.444
_refine_diff_density_rms 0.049
_refine_ls_extinction_method none
_refine_ls_goodness_of_fit_ref 1.024
_refine_ls_hydrogen_treatment mixed
_refine_ls_matrix_type full
_refine_ls_number_parameters 581
_refine_ls_number_reflns 7232
_refine_ls_number_restraints 151
_refine_ls_restrained_S_all 1.033
_refine_ls_R_factor_all 0.0499
_refine_ls_R_factor_gt 0.0379
_refine_ls_shift/su_max 0.001
_refine_ls_shift/su_mean 0.000
_refine_ls_structure_factor_coef Fsqd
_refine_ls_weighting_details 'w=1/[\s^2^(Fo^2^)+(0.0448P)^2^+1.8658P] where P=(Fo^2^+2Fc^2^)/3'
_refine_ls_weighting_scheme calc
_refine_ls_wR_factor_gt 0.0907
_refine_ls_wR_factor_ref 0.0978
_reflns_Friedel_coverage 0.000
_reflns_number_gt 6017
_reflns_number_total 7232
_reflns_threshold_expression 'I > 2\s(I)'
_cod_data_source_file ja6b03346_si_001.cif
_cod_data_source_block 1-O
_cod_original_sg_symbol_H-M 'P 21/c'
_cod_database_code 4130428
_shelx_shelxl_version_number 2014/7
_shelx_space_group_comment
;
The symmetry employed for this shelxl refinement is uniquely defined
by the following loop, which should always be used as a source of
symmetry information in preference to the above space-group names.
They are only intended as comments.
;

loop_
_space_group_symop_operation_xyz
'x, y, z'
'-x, y+1/2, -z+1/2'
'-x, -y, -z'
'x, -y-1/2, z-1/2'

loop_
_atom_site_label
_atom_site_type_symbol
_atom_site_fract_x
_atom_site_fract_y
_atom_site_fract_z
_atom_site_U_iso_or_equiv
_atom_site_adp_type
_atom_site_occupancy
_atom_site_site_symmetry_order
_atom_site_calc_flag
_atom_site_refinement_flags_posn
_atom_site_refinement_flags_adp
_atom_site_refinement_flags_occupancy
_atom_site_disorder_assembly
_atom_site_disorder_group
Fe1 Fe 0.30799(3) 0.11635(2) 0.25516(2) 0.02111(9) Uani 1 1 d . . . . .
C1 C 0.3483(2) 0.29287(14) 0.27684(12) 0.0295(5) Uani 1 1 d . . . . .
H1 H 0.2982 0.2986 0.2307 0.035 Uiso 1 1 calc R U . . .
C2 C 0.3963(2) 0.36136(14) 0.31368(14) 0.0368(6) Uani 1 1 d . . . . .
H2 H 0.3785 0.4140 0.2935 0.044 Uiso 1 1 calc R U . . .
C3 C 0.4707(2) 0.35279(15) 0.38047(14) 0.0384(6) Uani 1 1 d . . . . .
H3 H 0.5037 0.3996 0.4068 0.046 Uiso 1 1 calc R U . . .
C4 C 0.4968(2) 0.27563(14) 0.40880(13) 0.0307(5) Uani 1 1 d . . . . .
H4 H 0.5491 0.2685 0.4541 0.037 Uiso 1 1 calc R U . . .
C5 C 0.44457(18) 0.20900(13) 0.36930(11) 0.0233(4) Uani 1 1 d . . . . .
C6 C 0.46282(19) 0.12316(12) 0.39658(10) 0.0233(4) Uani 1 1 d . . . . .
H6A H 0.5458 0.1156 0.4238 0.028 Uiso 1 1 calc R U . . .
H6B H 0.4119 0.1126 0.4281 0.028 Uiso 1 1 calc R U . . .
C7 C 0.53903(18) 0.04082(12) 0.31294(11) 0.0230(4) Uani 1 1 d . . . . .
H7A H 0.5376 -0.0187 0.3044 0.028 Uiso 1 1 calc R U . . .
H7B H 0.6113 0.0537 0.3504 0.028 Uiso 1 1 calc R U . . .
C8 C 0.54115(18) 0.08546(12) 0.24680(11) 0.0236(4) Uani 1 1 d . . . . .
C9 C 0.6411(2) 0.08891(14) 0.22249(13) 0.0304(5) Uani 1 1 d . . . . .
H9 H 0.7128 0.0652 0.2488 0.036 Uiso 1 1 calc R U . . .
C10 C 0.6347(2) 0.12737(15) 0.15930(14) 0.0369(5) Uani 1 1 d . . . . .
H10 H 0.7015 0.1290 0.1411 0.044 Uiso 1 1 calc R U . . .
C11 C 0.5298(2) 0.16353(15) 0.12290(13) 0.0376(6) Uani 1 1 d . . . . .
H11 H 0.5239 0.1904 0.0795 0.045 Uiso 1 1 calc R U . . .
C12 C 0.4342(2) 0.16014(13) 0.15028(12) 0.0295(5) Uani 1 1 d . . . . .
H12 H 0.3629 0.1861 0.1260 0.035 Uiso 1 1 calc R U . . .
C13 C 0.36179(18) -0.00646(12) 0.34910(11) 0.0218(4) Uani 1 1 d . . . . .
H13 H 0.4064 -0.0417 0.3886 0.026 Uiso 1 1 calc R U . . .
C14 C 0.32408(18) -0.05247(12) 0.28040(11) 0.0218(4) Uani 1 1 d . . . . .
C15 C 0.32928(19) -0.13612(13) 0.27446(12) 0.0260(4) Uani 1 1 d . . . . .
H15 H 0.3599 -0.1693 0.3146 0.031 Uiso 1 1 calc R U . . .
C16 C 0.2886(2) -0.17032(13) 0.20838(12) 0.0299(5) Uani 1 1 d . . . . .
H16 H 0.2916 -0.2277 0.2022 0.036 Uiso 1 1 calc R U . . .
C17 C 0.2435(2) -0.11990(14) 0.15145(12) 0.0312(5) Uani 1 1 d . . . . .
H17 H 0.2147 -0.1427 0.1059 0.037 Uiso 1 1 calc R U . . .
C18 C 0.24020(19) -0.03622(13) 0.16052(11) 0.0258(4) Uani 1 1 d . . . . .
C19 C 0.1873(2) 0.01838(13) 0.10042(11) 0.0279(5) Uani 1 1 d . . . . .
C20 C 0.2423(2) 0.03934(15) 0.04995(13) 0.0348(5) Uani 1 1 d . . . . .
C21 C 0.1955(2) 0.09232(17) -0.00443(14) 0.0410(6) Uani 1 1 d . . . . .
H21 H 0.2374 0.1059 -0.0377 0.049 Uiso 1 1 calc R U . . .
C22 C 0.0857(2) 0.12503(16) -0.00901(13) 0.0394(6) Uani 1 1 d . . . . .
H22 H 0.0529 0.1632 -0.0451 0.047 Uiso 1 1 calc R U . . .
C23 C 0.0226(2) 0.10330(16) 0.03775(13) 0.0390(6) Uani 1 1 d . . . . .
H23 H -0.0540 0.1245 0.0335 0.047 Uiso 1 1 calc R U . . .
C24 C 0.0742(2) 0.04986(16) 0.09091(13) 0.0344(5) Uani 1 1 d . . . . .
C25 C 0.25141(18) 0.02831(12) 0.36252(11) 0.0227(4) Uani 1 1 d . . . . .
C26 C 0.1995(2) -0.00391(14) 0.41154(11) 0.0277(5) Uani 1 1 d . . . . .
H26 H 0.2341 -0.0484 0.4405 0.033 Uiso 1 1 calc R U . . .
C27 C 0.0954(2) 0.03078(15) 0.41702(13) 0.0354(5) Uani 1 1 d . . . . .
H27 H 0.0562 0.0095 0.4493 0.043 Uiso 1 1 calc R U . . .
C28 C 0.0488(2) 0.09669(16) 0.37522(14) 0.0361(5) Uani 1 1 d . . . . .
H28 H -0.0229 0.1206 0.3786 0.043 Uiso 1 1 calc R U . . .
C29 C 0.10660(19) 0.12800(14) 0.32818(12) 0.0272(4) Uani 1 1 d . . . . .
C30 C 0.0617(2) 0.20396(15) 0.28882(13) 0.0321(5) Uani 1 1 d . . . . .
C31 C 0.1049(2) 0.27914(16) 0.31640(14) 0.0366(5) Uani 1 1 d . . . . .
C32 C 0.0631(3) 0.35252(18) 0.28517(18) 0.0504(7) Uani 1 1 d . . . . .
H32 H 0.0943 0.4030 0.3056 0.061 Uiso 1 1 calc R U . . .
C33 C -0.0246(3) 0.3501(2) 0.2239(2) 0.0610(9) Uani 1 1 d . . . . .
H33 H -0.0533 0.3999 0.2011 0.073 Uiso 1 1 calc R U . . .
C34 C -0.0726(3) 0.2778(2) 0.19404(17) 0.0595(9) Uani 1 1 d . . . . .
H34 H -0.1333 0.2771 0.1513 0.071 Uiso 1 1 calc R U . . .
C35 C -0.0295(2) 0.20595(19) 0.22843(15) 0.0456(7) Uani 1 1 d . . . . .
N1 N 0.37086(15) 0.21788(11) 0.30475(9) 0.0245(4) Uani 1 1 d . . . . .
N2 N 0.43329(15) 0.06472(10) 0.33637(9) 0.0206(3) Uani 1 1 d . . . . .
N3 N 0.43953(15) 0.12077(10) 0.21079(9) 0.0233(4) Uani 1 1 d . . . . .
N4 N 0.28156(15) -0.00268(10) 0.22488(9) 0.0216(3) Uani 1 1 d . . . . .
N5 N 0.20643(15) 0.09265(10) 0.32089(9) 0.0219(3) Uani 1 1 d . . . . .
O1 O 0.20847(14) 0.16227(10) 0.19101(8) 0.0320(4) Uani 1 1 d . . . . .
F1 F 0.35188(14) 0.00856(10) 0.05619(9) 0.0487(4) Uani 1 1 d . . . . .
F2 F 0.01606(14) 0.02676(11) 0.13736(8) 0.0478(4) Uani 1 1 d . . . . .
F3 F 0.19079(13) 0.27958(9) 0.37653(8) 0.0413(3) Uani 1 1 d . . . . .
F4 F -0.07814(15) 0.13398(13) 0.20284(10) 0.0667(6) Uani 1 1 d . . . . .
B1 B 0.4158(2) 0.35729(17) 0.06062(14) 0.0318(6) Uani 1 1 d . . . . .
F5 F 0.53147(12) 0.33941(8) 0.05747(7) 0.0341(3) Uani 1 1 d . . . . .
F6 F 0.40948(13) 0.34617(9) 0.12953(7) 0.0360(3) Uani 1 1 d . . . . .
F7 F 0.39157(14) 0.43829(9) 0.04134(7) 0.0413(3) Uani 1 1 d . . . . .
F8 F 0.33914(15) 0.30542(11) 0.01562(8) 0.0525(4) Uani 1 1 d . . . . .
B2 B 0.1877(9) 0.6803(5) 0.0453(5) 0.0393(11) Uani 0.565(9) 1 d D U P A 1
F9 F 0.1047(8) 0.7375(6) 0.0489(5) 0.067(2) Uani 0.565(9) 1 d D U P A 1
F10 F 0.1341(5) 0.6060(3) 0.0297(2) 0.0414(10) Uani 0.565(9) 1 d D U P A 1
F11 F 0.2745(9) 0.6771(7) 0.1083(5) 0.048(2) Uani 0.565(9) 1 d D U P A 1
F12 F 0.2387(5) 0.6995(5) -0.0078(2) 0.079(2) Uani 0.565(9) 1 d D U P A 1
B2' B 0.1878(12) 0.6972(7) 0.0441(7) 0.0393(11) Uani 0.435(9) 1 d D U P A 2
F9' F 0.1036(8) 0.7330(6) 0.0715(5) 0.0366(16) Uani 0.435(9) 1 d D U P A 2
F10' F 0.1439(8) 0.6304(6) 0.0060(6) 0.099(3) Uani 0.435(9) 1 d D U P A 2
F11' F 0.2835(11) 0.6779(10) 0.0991(7) 0.052(3) Uani 0.435(9) 1 d D U P A 2
F12' F 0.2212(4) 0.7571(5) 0.0026(3) 0.0646(19) Uani 0.435(9) 1 d D U P A 2
C1S C 0.1207(3) 0.3319(2) 0.08134(16) 0.0475(7) Uani 1 1 d D . . . .
H1S1 H 0.135(3) 0.2822(18) 0.1093(17) 0.071 Uiso 1 1 d D U . . .
H1S2 H 0.172(3) 0.326(2) 0.0495(17) 0.071 Uiso 1 1 d D U . . .
H1S3 H 0.039(2) 0.337(2) 0.0565(17) 0.071 Uiso 1 1 d D U . . .
C2S C 0.1596(2) 0.40189(18) 0.12820(16) 0.0434(6) Uani 1 1 d . . . . .
N1S N 0.1892(2) 0.45555(16) 0.16616(15) 0.0532(6) Uani 1 1 d . . . . .

loop_
_atom_site_aniso_label
_atom_site_aniso_U_11
_atom_site_aniso_U_22
_atom_site_aniso_U_33
_atom_site_aniso_U_23
_atom_site_aniso_U_13
_atom_site_aniso_U_12
Fe1 0.02065(16) 0.02063(16) 0.02173(16) -0.00294(13) 0.00509(12) -0.00193(12)
C1 0.0315(12) 0.0260(11) 0.0328(12) 0.0056(9) 0.0117(10) 0.0042(9)
C2 0.0399(13) 0.0208(11) 0.0535(16) 0.0034(10) 0.0191(12) 0.0015(9)
C3 0.0378(13) 0.0250(12) 0.0540(16) -0.0112(11) 0.0153(12) -0.0089(10)
C4 0.0303(11) 0.0273(11) 0.0349(12) -0.0069(9) 0.0095(10) -0.0062(9)
C5 0.0224(10) 0.0229(10) 0.0248(10) -0.0030(8) 0.0064(8) -0.0012(8)
C6 0.0250(10) 0.0228(10) 0.0201(10) -0.0038(8) 0.0022(8) -0.0042(8)
C7 0.0201(10) 0.0213(10) 0.0266(10) 0.0006(8) 0.0044(8) 0.0017(8)
C8 0.0256(10) 0.0164(9) 0.0282(11) -0.0019(8) 0.0063(8) 0.0001(8)
C9 0.0282(11) 0.0248(11) 0.0401(13) 0.0018(9) 0.0126(10) 0.0017(9)
C10 0.0376(13) 0.0339(13) 0.0457(14) 0.0043(11) 0.0226(11) -0.0012(10)
C11 0.0480(15) 0.0317(13) 0.0372(13) 0.0102(10) 0.0185(12) 0.0022(11)
C12 0.0369(12) 0.0219(10) 0.0295(11) 0.0040(8) 0.0086(10) 0.0013(9)
C13 0.0239(10) 0.0185(9) 0.0216(10) 0.0002(7) 0.0040(8) -0.0035(8)
C14 0.0203(10) 0.0199(10) 0.0243(10) -0.0020(8) 0.0042(8) -0.0022(7)
C15 0.0279(11) 0.0189(10) 0.0291(11) 0.0020(8) 0.0040(9) -0.0011(8)
C16 0.0359(12) 0.0182(10) 0.0333(12) -0.0055(8) 0.0055(10) -0.0001(9)
C17 0.0361(12) 0.0258(11) 0.0279(11) -0.0076(9) 0.0020(10) -0.0008(9)
C18 0.0273(11) 0.0260(11) 0.0229(10) -0.0035(8) 0.0045(9) -0.0011(8)
C19 0.0354(12) 0.0227(10) 0.0225(10) -0.0032(8) 0.0025(9) 0.0026(9)
C20 0.0330(13) 0.0355(13) 0.0349(13) 0.0036(10) 0.0076(10) 0.0100(10)
C21 0.0491(15) 0.0421(14) 0.0325(13) 0.0101(11) 0.0122(11) 0.0119(12)
C22 0.0471(15) 0.0354(14) 0.0306(12) 0.0050(10) 0.0015(11) 0.0114(11)
C23 0.0357(13) 0.0418(14) 0.0339(13) -0.0035(10) -0.0005(10) 0.0120(11)
C24 0.0344(12) 0.0379(13) 0.0293(12) -0.0049(10) 0.0056(10) 0.0015(10)
C25 0.0247(10) 0.0203(10) 0.0211(10) -0.0033(8) 0.0030(8) -0.0051(8)
C26 0.0322(12) 0.0256(11) 0.0255(11) -0.0001(8) 0.0077(9) -0.0069(9)
C27 0.0389(13) 0.0356(13) 0.0375(13) -0.0003(10) 0.0203(11) -0.0090(10)
C28 0.0291(12) 0.0397(14) 0.0441(14) -0.0027(11) 0.0178(11) 0.0008(10)
C29 0.0249(11) 0.0276(11) 0.0292(11) -0.0036(9) 0.0072(9) -0.0014(8)
C30 0.0266(11) 0.0365(13) 0.0359(12) 0.0035(10) 0.0128(10) 0.0094(9)
C31 0.0333(13) 0.0340(13) 0.0474(14) 0.0052(11) 0.0193(11) 0.0097(10)
C32 0.0406(15) 0.0389(15) 0.078(2) 0.0165(14) 0.0268(15) 0.0129(12)
C33 0.0448(17) 0.063(2) 0.084(2) 0.0353(18) 0.0316(17) 0.0271(15)
C34 0.0356(15) 0.093(3) 0.0490(17) 0.0181(17) 0.0100(13) 0.0319(17)
C35 0.0323(14) 0.0629(19) 0.0411(15) -0.0040(13) 0.0088(11) 0.0151(12)
N1 0.0240(9) 0.0231(9) 0.0276(9) 0.0007(7) 0.0091(7) 0.0008(7)
N2 0.0217(8) 0.0174(8) 0.0212(8) -0.0011(6) 0.0036(7) -0.0026(6)
N3 0.0250(9) 0.0174(8) 0.0265(9) 0.0002(7) 0.0054(7) 0.0011(7)
N4 0.0217(8) 0.0204(8) 0.0219(8) -0.0008(7) 0.0041(7) -0.0009(6)
N5 0.0217(8) 0.0219(8) 0.0210(8) -0.0018(6) 0.0038(7) -0.0029(7)
O1 0.0275(8) 0.0351(9) 0.0317(8) -0.0025(7) 0.0051(7) 0.0006(7)
F1 0.0427(9) 0.0561(10) 0.0511(9) 0.0186(8) 0.0194(7) 0.0196(7)
F2 0.0416(9) 0.0624(11) 0.0425(9) 0.0071(7) 0.0165(7) 0.0116(7)
F3 0.0422(8) 0.0328(8) 0.0478(9) -0.0059(6) 0.0104(7) 0.0000(6)
F4 0.0430(10) 0.0819(14) 0.0607(11) -0.0256(10) -0.0116(8) 0.0162(9)
B1 0.0355(14) 0.0342(14) 0.0246(12) -0.0024(10) 0.0063(11) -0.0038(11)
F5 0.0395(8) 0.0314(7) 0.0315(7) -0.0021(5) 0.0099(6) -0.0001(6)
F6 0.0440(8) 0.0373(8) 0.0278(7) 0.0008(6) 0.0112(6) -0.0003(6)
F7 0.0467(9) 0.0408(8) 0.0345(7) 0.0076(6) 0.0078(6) 0.0094(7)
F8 0.0495(9) 0.0659(11) 0.0418(9) -0.0206(8) 0.0118(7) -0.0265(8)
B2 0.0261(14) 0.044(3) 0.0454(16) -0.012(2) 0.0047(12) 0.000(2)
F9 0.048(3) 0.046(3) 0.085(5) -0.024(3) -0.022(3) 0.020(2)
F10 0.0434(18) 0.0353(19) 0.046(2) -0.0168(14) 0.0130(15) -0.0001(14)
F11 0.053(5) 0.045(3) 0.036(2) -0.019(2) -0.006(2) 0.017(3)
F12 0.085(3) 0.107(5) 0.050(2) -0.011(2) 0.0267(19) -0.047(3)
B2' 0.0261(14) 0.044(3) 0.0454(16) -0.012(2) 0.0047(12) 0.000(2)
F9' 0.023(2) 0.022(2) 0.063(4) -0.011(3) 0.008(3) 0.0015(17)
F10' 0.076(4) 0.088(6) 0.116(6) -0.072(5) -0.005(5) 0.012(4)
F11' 0.020(3) 0.053(5) 0.076(6) 0.005(4) 0.000(4) 0.010(3)
F12' 0.049(2) 0.095(5) 0.046(3) 0.006(3) 0.0083(19) 0.013(3)
C1S 0.0358(15) 0.0573(18) 0.0426(16) -0.0059(13) -0.0010(12) -0.0040(13)
C2S 0.0296(13) 0.0483(16) 0.0497(16) 0.0077(13) 0.0060(12) 0.0015(11)
N1S 0.0393(13) 0.0480(15) 0.0714(18) -0.0073(13) 0.0131(12) -0.0058(11)

loop_
_atom_type_symbol
_atom_type_description
_atom_type_scat_dispersion_real
_atom_type_scat_dispersion_imag
_atom_type_scat_source
C C 0.0181 0.0091 'International Tables Vol C Tables 4.2.6.8 and 6.1.1.4'
H H 0.0000 0.0000 'International Tables Vol C Tables 4.2.6.8 and 6.1.1.4'
B B 0.0090 0.0039 'International Tables Vol C Tables 4.2.6.8 and 6.1.1.4'
N N 0.0311 0.0180 'International Tables Vol C Tables 4.2.6.8 and 6.1.1.4'
O O 0.0492 0.0322 'International Tables Vol C Tables 4.2.6.8 and 6.1.1.4'
F F 0.0727 0.0534 'International Tables Vol C Tables 4.2.6.8 and 6.1.1.4'
Fe Fe -1.1336 3.1974 'International Tables Vol C Tables 4.2.6.8 and 6.1.1.4'

loop_
_geom_angle_atom_site_label_1
_geom_angle_atom_site_label_2
_geom_angle_atom_site_label_3
_geom_angle
O1 Fe1 N1 95.26(8)
O1 Fe1 N3 97.00(8)
N1 Fe1 N3 87.42(7)
O1 Fe1 N5 99.16(8)
N1 Fe1 N5 92.91(7)
N3 Fe1 N5 163.73(7)
O1 Fe1 N4 100.86(8)
N1 Fe1 N4 163.79(7)
N3 Fe1 N4 88.91(7)
N5 Fe1 N4 86.26(7)
O1 Fe1 N2 177.40(8)
N1 Fe1 N2 82.14(7)
N3 Fe1 N2 82.93(7)
N5 Fe1 N2 81.01(7)
N4 Fe1 N2 81.74(7)
N1 C1 C2 121.4(2)
N1 C1 H1 119.3
C2 C1 H1 119.3
C1 C2 C3 119.2(2)
C1 C2 H2 120.4
C3 C2 H2 120.4
C2 C3 C4 119.6(2)
C2 C3 H3 120.2
C4 C3 H3 120.2
C3 C4 C5 118.3(2)
C3 C4 H4 120.8
C5 C4 H4 120.8
N1 C5 C4 121.7(2)
N1 C5 C6 115.84(18)
C4 C5 C6 122.4(2)
N2 C6 C5 109.53(16)
N2 C6 H6A 109.8
C5 C6 H6A 109.8
N2 C6 H6B 109.8
C5 C6 H6B 109.8
H6A C6 H6B 108.2
N2 C7 C8 110.59(16)
N2 C7 H7A 109.5
C8 C7 H7A 109.5
N2 C7 H7B 109.5
C8 C7 H7B 109.5
H7A C7 H7B 108.1
N3 C8 C9 121.0(2)
N3 C8 C7 116.64(18)
C9 C8 C7 122.30(19)
C10 C9 C8 119.1(2)
C10 C9 H9 120.5
C8 C9 H9 120.5
C9 C10 C11 119.3(2)
C9 C10 H10 120.4
C11 C10 H10 120.4
C12 C11 C10 119.3(2)
C12 C11 H11 120.4
C10 C11 H11 120.4
N3 C12 C11 121.4(2)
N3 C12 H12 119.3
C11 C12 H12 119.3
N2 C13 C25 106.59(16)
N2 C13 C14 106.28(16)
C25 C13 C14 106.67(16)
N2 C13 H13 112.3
C25 C13 H13 112.3
C14 C13 H13 112.3
N4 C14 C15 123.13(19)
N4 C14 C13 112.58(17)
C15 C14 C13 124.27(19)
C14 C15 C16 118.1(2)
C14 C15 H15 121.0
C16 C15 H15 121.0
C17 C16 C15 119.1(2)
C17 C16 H16 120.4
C15 C16 H16 120.4
C16 C17 C18 120.3(2)
C16 C17 H17 119.9
C18 C17 H17 119.9
N4 C18 C17 120.6(2)
N4 C18 C19 118.45(19)
C17 C18 C19 120.91(19)
C20 C19 C24 115.5(2)
C20 C19 C18 123.7(2)
C24 C19 C18 120.8(2)
F1 C20 C19 117.6(2)
F1 C20 C21 118.4(2)
C19 C20 C21 123.9(2)
C20 C21 C22 117.9(2)
C20 C21 H21 121.0
C22 C21 H21 121.0
C23 C22 C21 121.3(2)
C23 C22 H22 119.3
C21 C22 H22 119.3
C24 C23 C22 117.9(2)
C24 C23 H23 121.0
C22 C23 H23 121.0
F2 C24 C23 120.0(2)
F2 C24 C19 116.7(2)
C23 C24 C19 123.3(2)
N5 C25 C26 123.3(2)
N5 C25 C13 113.77(18)
C26 C25 C13 123.0(2)
C27 C26 C25 117.8(2)
C27 C26 H26 121.1
C25 C26 H26 121.1
C28 C27 C26 119.6(2)
C28 C27 H27 120.2
C26 C27 H27 120.2
C27 C28 C29 120.1(2)
C27 C28 H28 120.0
C29 C28 H28 120.0
N5 C29 C28 120.6(2)
N5 C29 C30 120.00(19)
C28 C29 C30 119.3(2)
C35 C30 C31 116.0(2)
C35 C30 C29 124.0(2)
C31 C30 C29 119.7(2)
F3 C31 C32 119.1(3)
F3 C31 C30 117.7(2)
C32 C31 C30 123.2(3)
C33 C32 C31 117.7(3)
C33 C32 H32 121.1
C31 C32 H32 121.1
C32 C33 C34 122.1(3)
C32 C33 H33 118.9
C34 C33 H33 118.9
C33 C34 C35 117.8(3)
C33 C34 H34 121.1
C35 C34 H34 121.1
F4 C35 C30 117.3(3)
F4 C35 C34 119.7(3)
C30 C35 C34 123.0(3)
C1 N1 C5 119.64(19)
C1 N1 Fe1 124.11(16)
C5 N1 Fe1 116.19(14)
C7 N2 C6 112.30(16)
C7 N2 C13 113.65(16)
C6 N2 C13 112.74(15)
C7 N2 Fe1 110.55(12)
C6 N2 Fe1 108.92(12)
C13 N2 Fe1 97.67(11)
C12 N3 C8 119.90(19)
C12 N3 Fe1 123.82(15)
C8 N3 Fe1 116.17(14)
C18 N4 C14 118.73(18)
C18 N4 Fe1 130.81(15)
C14 N4 Fe1 110.17(13)
C29 N5 C25 118.57(18)
C29 N5 Fe1 131.75(15)
C25 N5 Fe1 109.67(14)
F8 B1 F7 111.2(2)
F8 B1 F6 110.6(2)
F7 B1 F6 109.4(2)
F8 B1 F5 108.5(2)
F7 B1 F5 108.4(2)
F6 B1 F5 108.7(2)
F10 B2 F9 109.1(8)
F10 B2 F12 107.5(6)
F9 B2 F12 110.2(8)
F10 B2 F11 110.8(8)
F9 B2 F11 110.2(8)
F12 B2 F11 109.0(8)
F10' B2' F11' 111.4(11)
F10' B2' F9' 110.8(10)
F11' B2' F9' 108.0(11)
F10' B2' F12' 111.5(10)
F11' B2' F12' 108.9(11)
F9' B2' F12' 106.0(9)
C2S C1S H1S1 108(2)
C2S C1S H1S2 109(2)
H1S1 C1S H1S2 104(3)
C2S C1S H1S3 111(2)
H1S1 C1S H1S3 111(3)
H1S2 C1S H1S3 113(3)
N1S C2S C1S 178.3(3)

loop_
_geom_bond_atom_site_label_1
_geom_bond_atom_site_label_2
_geom_bond_distance
Fe1 O1 1.6600(16)
Fe1 N1 1.9730(18)
Fe1 N3 1.9771(18)
Fe1 N5 2.0269(17)
Fe1 N4 2.0409(17)
Fe1 N2 2.0511(17)
C1 N1 1.345(3)
C1 C2 1.375(3)
C1 H1 0.9500
C2 C3 1.383(4)
C2 H2 0.9500
C3 C4 1.385(3)
C3 H3 0.9500
C4 C5 1.387(3)
C4 H4 0.9500
C5 N1 1.346(3)
C5 C6 1.502(3)
C6 N2 1.495(2)
C6 H6A 0.9900
C6 H6B 0.9900
C7 N2 1.494(3)
C7 C8 1.505(3)
C7 H7A 0.9900
C7 H7B 0.9900
C8 N3 1.349(3)
C8 C9 1.387(3)
C9 C10 1.384(3)
C9 H9 0.9500
C10 C11 1.387(4)
C10 H10 0.9500
C11 C12 1.376(3)
C11 H11 0.9500
C12 N3 1.346(3)
C12 H12 0.9500
C13 N2 1.500(2)
C13 C25 1.508(3)
C13 C14 1.513(3)
C13 H13 1.0000
C14 N4 1.352(3)
C14 C15 1.379(3)
C15 C16 1.385(3)
C15 H15 0.9500
C16 C17 1.383(3)
C16 H16 0.9500
C17 C18 1.386(3)
C17 H17 0.9500
C18 N4 1.352(3)
C18 C19 1.485(3)
C19 C20 1.372(3)
C19 C24 1.395(3)
C20 F1 1.361(3)
C20 C21 1.378(3)
C21 C22 1.382(4)
C21 H21 0.9500
C22 C23 1.380(4)
C22 H22 0.9500
C23 C24 1.379(4)
C23 H23 0.9500
C24 F2 1.340(3)
C25 N5 1.356(3)
C25 C26 1.383(3)
C26 C27 1.382(3)
C26 H26 0.9500
C27 C28 1.382(4)
C27 H27 0.9500
C28 C29 1.391(3)
C28 H28 0.9500
C29 N5 1.354(3)
C29 C30 1.489(3)
C30 C35 1.377(4)
C30 C31 1.389(4)
C31 F3 1.339(3)
C31 C32 1.382(4)
C32 C33 1.367(5)
C32 H32 0.9500
C33 C34 1.377(5)
C33 H33 0.9500
C34 C35 1.387(4)
C34 H34 0.9500
C35 F4 1.350(4)
B1 F8 1.379(3)
B1 F7 1.390(3)
B1 F6 1.396(3)
B1 F5 1.413(3)
B2 F10 1.370(8)
B2 F9 1.371(9)
B2 F12 1.378(9)
B2 F11 1.385(9)
B2' F10' 1.351(11)
B2' F11' 1.378(11)
B2' F9' 1.382(11)
B2' F12' 1.401(11)
C1S C2S 1.470(4)
C1S H1S1 0.97(2)
C1S H1S2 0.99(2)
C1S H1S3 0.96(2)
C2S N1S 1.149(4)

loop_
_geom_hbond_atom_site_label_D
_geom_hbond_atom_site_label_H
_geom_hbond_atom_site_label_A
_geom_hbond_distance_DH
_geom_hbond_distance_HA
_geom_hbond_distance_DA
_geom_hbond_angle_DHA
C1S H1S1 O1 0.97(2) 2.54(3) 3.508(4) 170(3)

loop_
_geom_torsion_atom_site_label_1
_geom_torsion_atom_site_label_2
_geom_torsion_atom_site_label_3
_geom_torsion_atom_site_label_4
_geom_torsion
N1 C1 C2 C3 1.0(4)
C1 C2 C3 C4 0.8(4)
C2 C3 C4 C5 -1.5(4)
C3 C4 C5 N1 0.5(3)
C3 C4 C5 C6 -177.2(2)
N1 C5 C6 N2 22.2(2)
C4 C5 C6 N2 -159.99(19)
N2 C7 C8 N3 -16.3(3)
N2 C7 C8 C9 165.27(19)
N3 C8 C9 C10 -1.8(3)
C7 C8 C9 C10 176.6(2)
C8 C9 C10 C11 1.9(4)
C9 C10 C11 C12 -0.2(4)
C10 C11 C12 N3 -1.6(4)
N2 C13 C14 N4 -46.4(2)
C25 C13 C14 N4 67.0(2)
N2 C13 C14 C15 135.1(2)
C25 C13 C14 C15 -111.5(2)
N4 C14 C15 C16 -0.2(3)
C13 C14 C15 C16 178.2(2)
C14 C15 C16 C17 -0.7(3)
C15 C16 C17 C18 0.6(4)
C16 C17 C18 N4 0.4(4)
C16 C17 C18 C19 -177.3(2)
N4 C18 C19 C20 105.7(3)
C17 C18 C19 C20 -76.5(3)
N4 C18 C19 C24 -76.4(3)
C17 C18 C19 C24 101.4(3)
C24 C19 C20 F1 -178.6(2)
C18 C19 C20 F1 -0.6(4)
C24 C19 C20 C21 4.5(4)
C18 C19 C20 C21 -177.5(2)
F1 C20 C21 C22 -178.1(2)
C19 C20 C21 C22 -1.2(4)
C20 C21 C22 C23 -2.3(4)
C21 C22 C23 C24 2.2(4)
C22 C23 C24 F2 -179.7(2)
C22 C23 C24 C19 1.4(4)
C20 C19 C24 F2 176.5(2)
C18 C19 C24 F2 -1.6(3)
C20 C19 C24 C23 -4.6(4)
C18 C19 C24 C23 177.4(2)
N2 C13 C25 N5 39.5(2)
C14 C13 C25 N5 -73.7(2)
N2 C13 C25 C26 -142.04(19)
C14 C13 C25 C26 104.7(2)
N5 C25 C26 C27 1.2(3)
C13 C25 C26 C27 -177.1(2)
C25 C26 C27 C28 -1.5(3)
C26 C27 C28 C29 -0.3(4)
C27 C28 C29 N5 2.5(4)
C27 C28 C29 C30 -173.9(2)
N5 C29 C30 C35 101.0(3)
C28 C29 C30 C35 -82.6(3)
N5 C29 C30 C31 -85.1(3)
C28 C29 C30 C31 91.3(3)
C35 C30 C31 F3 177.6(2)
C29 C30 C31 F3 3.3(3)
C35 C30 C31 C32 -1.9(4)
C29 C30 C31 C32 -176.2(2)
F3 C31 C32 C33 -179.9(2)
C30 C31 C32 C33 -0.5(4)
C31 C32 C33 C34 1.3(5)
C32 C33 C34 C35 0.3(5)
C31 C30 C35 F4 -176.0(2)
C29 C30 C35 F4 -1.9(4)
C31 C30 C35 C34 3.5(4)
C29 C30 C35 C34 177.6(2)
C33 C34 C35 F4 176.7(3)
C33 C34 C35 C30 -2.8(4)
C2 C1 N1 C5 -2.0(3)
C2 C1 N1 Fe1 -178.96(17)
C4 C5 N1 C1 1.2(3)
C6 C5 N1 C1 179.02(18)
C4 C5 N1 Fe1 178.45(16)
C6 C5 N1 Fe1 -3.7(2)
C8 C7 N2 C6 -102.84(19)
C8 C7 N2 C13 127.68(18)
C8 C7 N2 Fe1 19.03(19)
C5 C6 N2 C7 93.86(19)
C5 C6 N2 C13 -136.20(17)
C5 C6 N2 Fe1 -28.94(19)
C25 C13 N2 C7 -172.50(16)
C14 C13 N2 C7 -59.0(2)
C25 C13 N2 C6 58.3(2)
C14 C13 N2 C6 171.75(16)
C25 C13 N2 Fe1 -56.03(15)
C14 C13 N2 Fe1 57.47(16)
C11 C12 N3 C8 1.8(3)
C11 C12 N3 Fe1 177.83(18)
C9 C8 N3 C12 0.0(3)
C7 C8 N3 C12 -178.48(19)
C9 C8 N3 Fe1 -176.38(16)
C7 C8 N3 Fe1 5.2(2)
C17 C18 N4 C14 -1.3(3)
C19 C18 N4 C14 176.53(19)
C17 C18 N4 Fe1 171.82(17)
C19 C18 N4 Fe1 -10.4(3)
C15 C14 N4 C18 1.2(3)
C13 C14 N4 C18 -177.34(18)
C15 C14 N4 Fe1 -173.28(17)
C13 C14 N4 Fe1 8.2(2)
C28 C29 N5 C25 -2.8(3)
C30 C29 N5 C25 173.56(19)
C28 C29 N5 Fe1 176.00(17)
C30 C29 N5 Fe1 -7.7(3)
C26 C25 N5 C29 0.9(3)
C13 C25 N5 C29 179.37(17)
C26 C25 N5 Fe1 -178.07(17)
C13 C25 N5 Fe1 0.4(2)
